data_7230265
loop_
_publ_author_name
'Mou, Rui-Qi'
'Zhao, Mei'
'Lv, Xue-Xin'
'Zhang, Sheng-Yan'
'Guo, Dian-Shun'

_publ_section_title
;
 An efficient and green synthesis of ferrocenyl-quinoline conjugates via a
 TsOH-catalyzed three-component reaction in water
;
_journal_issue 17
_journal_name_full 'RSC Advances'
_journal_page_first 9555
_journal_paper_doi 10.1039/C8RA01004H
_journal_volume 8
_journal_year 2018
_chemical_formula_moiety 'C25 H19 Fe N'
_chemical_formula_sum 'C25 H19 Fe N'
_chemical_formula_weight 389.26
_chemical_name_systematic
;
 ? 
;
_space_group_crystal_system monoclinic
_space_group_IT_number 14
_space_group_name_Hall '-P 2yn'
_space_group_name_H-M_alt 'P 1 21/n 1'
_symmetry_space_group_name_Hall '-P 2yn'
_symmetry_space_group_name_H-M 'P 1 21/n 1'
_atom_sites_solution_hydrogens geom
_atom_sites_solution_primary direct
_atom_sites_solution_secondary difmap
_audit_creation_date 2017-06-13
_audit_creation_method
;
Olex2 1.2
(compiled 2017.03.28 svn.r3405 for OlexSys, GUI svn.r5337)
;
_audit_update_record
;
2017-11-05 deposited with the CCDC.
2018-03-01 downloaded from the CCDC.
;
_cell_angle_alpha 90.00
_cell_angle_beta 95.626(3)
_cell_angle_gamma 90.00
_cell_formula_units_Z 4
_cell_length_a 7.3370(3)
_cell_length_b 10.4908(4)
_cell_length_c 23.2831(9)
_cell_measurement_reflns_used 3935
_cell_measurement_temperature 100.01(10)
_cell_measurement_theta_max 28.7250
_cell_measurement_theta_min 3.8920
_cell_volume 1783.49(12)
_computing_cell_refinement 'CrysAlisPro 1.171.38.41 (Rigaku OD, 2015)'
_computing_data_collection 'CrysAlisPro 1.171.38.41 (Rigaku OD, 2015)'
_computing_data_reduction 'CrysAlisPro 1.171.38.41 (Rigaku OD, 2015)'
_computing_molecular_graphics 'Olex2 (Dolomanov et al., 2009)'
_computing_publication_material 'Olex2 (Dolomanov et al., 2009)'
_computing_structure_refinement 'ShelXL (Sheldrick, 2015)'
_computing_structure_solution 'ShelXS (Sheldrick, 2008)'
_diffrn_ambient_environment N~2~
_diffrn_ambient_temperature 100.01(10)
_diffrn_detector 'CCD plate'
_diffrn_detector_area_resol_mean 16.0793
_diffrn_detector_type Eos
_diffrn_measured_fraction_theta_full 0.999
_diffrn_measured_fraction_theta_max 0.999
_diffrn_measurement_details
;
List of Runs (angles in degrees, time in seconds):

  # Type    Start    End  Width  t~exp~   \w     \q     \k     \f   Frames
#--------------------------------------------------------------------------
  1  \w    -25.00  40.00   1.00    2.00    --   18.64 -57.00 -60.00   65
  2  \w     37.00  85.00   1.00    2.00    --   18.64-146.00-164.00   48
  3  \w    -48.00  36.00   1.00    2.00    --   18.64 -77.00 -90.00   84
  4  \w     36.00  86.00   1.00    2.00    --   18.64  57.00-150.00   50
;
_diffrn_measurement_device 'four-circle diffractometer'
_diffrn_measurement_device_type 'SuperNova, Dual, Cu at zero, Eos'
_diffrn_measurement_method '\w scans'
_diffrn_orient_matrix_type 'CrysAlisPro convention (1999,Acta A55,543-557)'
_diffrn_orient_matrix_UB_11 0.0704071000
_diffrn_orient_matrix_UB_12 0.0029298000
_diffrn_orient_matrix_UB_13 0.0231414000
_diffrn_orient_matrix_UB_21 -0.0652479000
_diffrn_orient_matrix_UB_22 -0.0114523000
_diffrn_orient_matrix_UB_23 0.0199167000
_diffrn_orient_matrix_UB_31 0.0144119000
_diffrn_orient_matrix_UB_32 -0.0665998000
_diffrn_orient_matrix_UB_33 -0.0023970000
_diffrn_radiation_monochromator mirror
_diffrn_radiation_probe x-ray
_diffrn_radiation_type MoK\a
_diffrn_radiation_wavelength 0.71073
_diffrn_reflns_av_R_equivalents 0.0276
_diffrn_reflns_av_unetI/netI 0.0399
_diffrn_reflns_limit_h_max 8
_diffrn_reflns_limit_h_min -6
_diffrn_reflns_limit_k_max 11
_diffrn_reflns_limit_k_min -12
_diffrn_reflns_limit_l_max 28
_diffrn_reflns_limit_l_min -28
_diffrn_reflns_number 7550
_diffrn_reflns_theta_full 25.67
_diffrn_reflns_theta_max 25.67
_diffrn_reflns_theta_min 3.01
_diffrn_source 'micro-focus sealed X-ray tube'
_diffrn_source_type 'SuperNova (Mo) X-ray Source'
_exptl_absorpt_coefficient_mu 0.854
_exptl_absorpt_correction_T_max 1.00000
_exptl_absorpt_correction_T_min 0.74090
_exptl_absorpt_correction_type multi-scan
_exptl_absorpt_process_details
;
CrysAlisPro 1.171.38.41 (Rigaku Oxford Diffraction, 2015)
Empirical absorption correction using spherical harmonics,
 implemented in SCALE3 ABSPACK scaling algorithm.
;
_exptl_crystal_colour 'clear light orange'
_exptl_crystal_density_diffrn 1.450
_exptl_crystal_density_method 'not measured'
_exptl_crystal_description block
_exptl_crystal_F_000 808
_exptl_crystal_size_max 0.38
_exptl_crystal_size_mid 0.16
_exptl_crystal_size_min 0.12
_refine_diff_density_max 0.273
_refine_diff_density_min -0.445
_refine_diff_density_rms 0.077
_refine_ls_extinction_method none
_refine_ls_goodness_of_fit_ref 1.055
_refine_ls_hydrogen_treatment constr
_refine_ls_matrix_type full
_refine_ls_number_parameters 244
_refine_ls_number_reflns 3375
_refine_ls_number_restraints 0
_refine_ls_restrained_S_all 1.055
_refine_ls_R_factor_all 0.0388
_refine_ls_R_factor_gt 0.0336
_refine_ls_shift/su_max 0.000
_refine_ls_shift/su_mean 0.000
_refine_ls_structure_factor_coef Fsqd
_refine_ls_weighting_details 'calc w=1/[\s^2^(Fo^2^)+(0.0386P)^2^+1.0588P] where P=(Fo^2^+2Fc^2^)/3'
_refine_ls_weighting_scheme calc
_refine_ls_wR_factor_gt 0.0840
_refine_ls_wR_factor_ref 0.0878
_reflns_number_gt 2978
_reflns_number_total 3375
_reflns_threshold_expression >2sigma(I)
_cod_data_source_file c8ra01004h2.cif
_cod_data_source_block exp_2135
_cod_database_code 7230265
_chemical_oxdiff_formula 'C1 H1 O1 N1 Fe1'
_reflns_odcompleteness_completeness 99.77
_reflns_odcompleteness_iscentric 1
_reflns_odcompleteness_theta 26.32
_olex2_refinement_description
;
1. Fixed Uiso
 At 1.2 times of:
  All C(H) groups
2.a Ternary CH refined with riding coordinates:
 C1(H1), C2(H2), C3(H3), C4(H4), C6(H6), C7(H7), C8(H8), C9(H9), C10(H10)
2.b Aromatic/amide H refined with riding coordinates:
 C12(H12), C15(H15), C16(H16), C17(H17), C18(H18), C19(H19), C21(H21),
 C22(H22), C23(H23), C24(H24)
;
_olex2_submission_special_instructions 'No special instructions were received'
_oxdiff_exptl_absorpt_empirical_details
;
Empirical correction (ABSPACK) includes:
- Absorption correction using spherical harmonics
- Frame scaling
;
_oxdiff_exptl_absorpt_empirical_full_max 1.395
_oxdiff_exptl_absorpt_empirical_full_min 0.632

loop_
_space_group_symop_id
_space_group_symop_operation_xyz
1 'x, y, z'
2 '-x+1/2, y+1/2, -z+1/2'
3 '-x, -y, -z'
4 'x-1/2, -y-1/2, z-1/2'

loop_
_atom_site_label
_atom_site_type_symbol
_atom_site_fract_x
_atom_site_fract_y
_atom_site_fract_z
_atom_site_U_iso_or_equiv
_atom_site_adp_type
_atom_site_occupancy
_atom_site_calc_flag
_atom_site_refinement_flags_posn
C1 C 0.6132(3) 0.6525(2) 0.15352(8) 0.0145(4) Uani 1 d .
H1 H 0.6848 0.7313 0.1534 0.017 Uiso 1 calc R
C2 C 0.4701(3) 0.6158(2) 0.11111(9) 0.0172(5) Uani 1 d .
H2 H 0.4261 0.6651 0.0768 0.021 Uiso 1 calc R
C3 C 0.4035(3) 0.4949(2) 0.12669(9) 0.0177(5) Uani 1 d .
H3 H 0.3053 0.4464 0.1051 0.021 Uiso 1 calc R
C4 C 0.5046(3) 0.4561(2) 0.17893(9) 0.0150(4) Uani 1 d .
H4 H 0.4882 0.3759 0.1994 0.018 Uiso 1 calc R
C5 C 0.6364(3) 0.5535(2) 0.19632(8) 0.0124(4) Uani 1 d .
C6 C 0.6976(3) 0.3469(2) 0.05469(10) 0.0254(6) Uani 1 d .
H6 H 0.5963 0.2966 0.0358 0.031 Uiso 1 calc R
C7 C 0.7605(3) 0.4656(2) 0.03512(9) 0.0226(5) Uani 1 d .
H7 H 0.7103 0.5116 0.0005 0.027 Uiso 1 calc R
C8 C 0.9084(3) 0.5066(2) 0.07482(9) 0.0169(5) Uani 1 d .
H8 H 0.9783 0.5857 0.0724 0.020 Uiso 1 calc R
C9 C 0.9360(3) 0.4128(2) 0.11885(9) 0.0161(4) Uani 1 d .
H9 H 1.0286 0.4160 0.1521 0.019 Uiso 1 calc R
C10 C 0.8055(3) 0.3139(2) 0.10660(10) 0.0214(5) Uani 1 d .
H10 H 0.7928 0.2368 0.1296 0.026 Uiso 1 calc R
C11 C 0.7574(3) 0.55110(19) 0.25095(8) 0.0123(4) Uani 1 d .
C12 C 0.6916(3) 0.49501(19) 0.29824(9) 0.0132(4) Uani 1 d .
H12 H 0.5758 0.4582 0.2943 0.016 Uiso 1 calc R
C13 C 0.7957(3) 0.49197(19) 0.35275(9) 0.0135(4) Uani 1 d .
C14 C 0.7195(3) 0.4351(2) 0.40415(9) 0.0148(4) Uani 1 d .
C15 C 0.5341(3) 0.4051(2) 0.40406(9) 0.0168(5) Uani 1 d .
H15 H 0.4547 0.4210 0.3712 0.020 Uiso 1 calc R
C16 C 0.4667(3) 0.3517(2) 0.45236(9) 0.0208(5) Uani 1 d .
H16 H 0.3429 0.3319 0.4516 0.025 Uiso 1 calc R
C17 C 0.5837(3) 0.3281(2) 0.50157(9) 0.0216(5) Uani 1 d .
H17 H 0.5390 0.2916 0.5338 0.026 Uiso 1 calc R
C18 C 0.7678(3) 0.3590(2) 0.50259(9) 0.0218(5) Uani 1 d .
H18 H 0.8462 0.3446 0.5358 0.026 Uiso 1 calc R
C19 C 0.8351(3) 0.4113(2) 0.45429(9) 0.0180(5) Uani 1 d .
H19 H 0.9590 0.4308 0.4553 0.022 Uiso 1 calc R
C20 C 1.0351(3) 0.59439(19) 0.31459(8) 0.0135(4) Uani 1 d .
C21 C 1.2161(3) 0.6429(2) 0.32369(9) 0.0170(5) Uani 1 d .
H21 H 1.2798 0.6374 0.3602 0.020 Uiso 1 calc R
C22 C 1.2981(3) 0.6975(2) 0.27969(9) 0.0176(5) Uani 1 d .
H22 H 1.4172 0.7282 0.2863 0.021 Uiso 1 calc R
C23 C 1.2031(3) 0.7075(2) 0.22424(9) 0.0169(5) Uani 1 d .
H23 H 1.2596 0.7449 0.1944 0.020 Uiso 1 calc R
C24 C 1.0279(3) 0.6622(2) 0.21410(9) 0.0144(4) Uani 1 d .
H24 H 0.9667 0.6698 0.1773 0.017 Uiso 1 calc R
C25 C 0.9378(3) 0.60415(19) 0.25848(8) 0.0122(4) Uani 1 d .
Fe1 Fe 0.67609(4) 0.48375(3) 0.116048(12) 0.01184(11) Uani 1 d .
N1 N 0.9640(2) 0.53974(17) 0.36076(7) 0.0142(4) Uani 1 d .

loop_
_atom_site_aniso_label
_atom_site_aniso_U_11
_atom_site_aniso_U_22
_atom_site_aniso_U_33
_atom_site_aniso_U_23
_atom_site_aniso_U_13
_atom_site_aniso_U_12
C1 0.0159(11) 0.0145(11) 0.0135(10) -0.0002(8) 0.0025(8) 0.0036(9)
C2 0.0138(10) 0.0264(13) 0.0116(10) 0.0023(9) 0.0014(8) 0.0057(9)
C3 0.0083(10) 0.0298(13) 0.0150(11) -0.0031(9) 0.0017(8) -0.0006(9)
C4 0.0131(10) 0.0212(12) 0.0113(10) -0.0007(8) 0.0045(8) -0.0014(9)
C5 0.0107(10) 0.0159(11) 0.0110(10) -0.0012(8) 0.0031(8) -0.0011(8)
C6 0.0177(12) 0.0343(15) 0.0250(12) -0.0170(10) 0.0057(9) -0.0051(10)
C7 0.0188(12) 0.0382(14) 0.0113(11) -0.0020(10) 0.0041(9) 0.0031(11)
C8 0.0136(11) 0.0191(12) 0.0190(11) 0.0004(9) 0.0074(9) -0.0006(9)
C9 0.0120(10) 0.0192(12) 0.0174(11) -0.0012(9) 0.0027(8) 0.0032(9)
C10 0.0206(12) 0.0154(12) 0.0299(13) -0.0036(9) 0.0107(10) 0.0007(9)
C11 0.0145(10) 0.0107(10) 0.0114(10) -0.0012(8) -0.0001(8) 0.0031(8)
C12 0.0124(10) 0.0122(11) 0.0150(10) -0.0012(8) 0.0017(8) -0.0005(8)
C13 0.0184(11) 0.0097(10) 0.0125(10) -0.0007(8) 0.0023(8) 0.0032(8)
C14 0.0210(11) 0.0104(11) 0.0131(10) -0.0018(8) 0.0029(8) 0.0032(9)
C15 0.0206(11) 0.0163(11) 0.0132(10) -0.0022(9) -0.0002(8) 0.0000(9)
C16 0.0225(12) 0.0194(12) 0.0212(11) -0.0034(9) 0.0057(9) -0.0054(10)
C17 0.0339(13) 0.0180(12) 0.0144(11) 0.0017(9) 0.0092(9) -0.0014(10)
C18 0.0288(13) 0.0227(13) 0.0136(11) 0.0020(9) 0.0009(9) 0.0052(10)
C19 0.0200(11) 0.0204(12) 0.0134(10) 0.0002(9) 0.0012(8) 0.0013(9)
C20 0.0151(10) 0.0115(11) 0.0137(10) -0.0011(8) 0.0008(8) 0.0033(9)
C21 0.0137(11) 0.0200(12) 0.0167(11) -0.0024(9) -0.0020(8) 0.0025(9)
C22 0.0110(10) 0.0187(12) 0.0231(11) -0.0064(9) 0.0018(8) 0.0004(9)
C23 0.0171(11) 0.0169(11) 0.0175(11) -0.0027(9) 0.0061(9) -0.0009(9)
C24 0.0158(11) 0.0152(11) 0.0118(10) -0.0025(8) -0.0004(8) 0.0001(9)
C25 0.0131(10) 0.0101(10) 0.0134(10) -0.0025(8) 0.0015(8) 0.0017(8)
Fe1 0.00995(17) 0.01580(19) 0.00986(17) -0.00067(11) 0.00136(12) -0.00080(12)
N1 0.0161(9) 0.0133(9) 0.0128(9) -0.0006(7) 0.0000(7) 0.0017(7)

loop_
_atom_type_symbol
_atom_type_description
_atom_type_scat_dispersion_real
_atom_type_scat_dispersion_imag
_atom_type_scat_source
C C 0.0033 0.0016 'International Tables Vol C Tables 4.2.6.8 and 6.1.1.4'
H H 0.0000 0.0000 'International Tables Vol C Tables 4.2.6.8 and 6.1.1.4'
Fe Fe 0.3463 0.8444 'International Tables Vol C Tables 4.2.6.8 and 6.1.1.4'
N N 0.0061 0.0033 'International Tables Vol C Tables 4.2.6.8 and 6.1.1.4'

loop_
_geom_angle_atom_site_label_1
_geom_angle_atom_site_label_2
_geom_angle_atom_site_label_3
_geom_angle
C2 C1 H1 125.8
C2 C1 C5 108.39(19)
C2 C1 Fe1 69.64(12)
C5 C1 H1 125.8
C5 C1 Fe1 69.80(12)
Fe1 C1 H1 125.8
C1 C2 H2 125.9
C1 C2 Fe1 69.69(12)
C3 C2 C1 108.27(19)
C3 C2 H2 125.9
C3 C2 Fe1 69.59(12)
Fe1 C2 H2 125.9
C2 C3 H3 125.9
C2 C3 C4 108.11(19)
C2 C3 Fe1 69.77(12)
C4 C3 H3 125.9
C4 C3 Fe1 69.65(12)
Fe1 C3 H3 125.9
C3 C4 H4 125.7
C3 C4 C5 108.52(19)
C3 C4 Fe1 69.65(12)
C5 C4 H4 125.7
C5 C4 Fe1 69.89(11)
Fe1 C4 H4 125.7
C1 C5 C4 106.71(18)
C1 C5 C11 128.99(19)
C1 C5 Fe1 69.15(11)
C4 C5 C11 124.11(18)
C4 C5 Fe1 69.02(11)
C11 C5 Fe1 130.54(14)
C7 C6 H6 125.8
C7 C6 C10 108.4(2)
C7 C6 Fe1 69.98(13)
C10 C6 H6 125.8
C10 C6 Fe1 69.59(12)
Fe1 C6 H6 125.8
C6 C7 H7 126.0
C6 C7 C8 107.9(2)
C6 C7 Fe1 69.44(13)
C8 C7 H7 126.0
C8 C7 Fe1 69.77(12)
Fe1 C7 H7 126.0
C7 C8 H8 126.1
C7 C8 Fe1 69.66(12)
C9 C8 C7 107.8(2)
C9 C8 H8 126.1
C9 C8 Fe1 69.38(12)
Fe1 C8 H8 126.1
C8 C9 H9 125.8
C8 C9 C10 108.35(19)
C8 C9 Fe1 69.99(12)
C10 C9 H9 125.8
C10 C9 Fe1 69.58(12)
Fe1 C9 H9 125.8
C6 C10 C9 107.5(2)
C6 C10 H10 126.2
C6 C10 Fe1 69.67(13)
C9 C10 H10 126.2
C9 C10 Fe1 69.69(12)
Fe1 C10 H10 126.2
C12 C11 C5 117.87(18)
C12 C11 C25 117.43(18)
C25 C11 C5 124.69(18)
C11 C12 H12 119.1
C11 C12 C13 121.72(19)
C13 C12 H12 119.1
C12 C13 C14 121.03(19)
N1 C13 C12 121.98(19)
N1 C13 C14 116.99(18)
C15 C14 C13 122.01(18)
C15 C14 C19 118.21(19)
C19 C14 C13 119.77(19)
C14 C15 H15 119.5
C16 C15 C14 120.9(2)
C16 C15 H15 119.5
C15 C16 H16 120.0
C17 C16 C15 120.0(2)
C17 C16 H16 120.0
C16 C17 H17 120.1
C16 C17 C18 119.7(2)
C18 C17 H17 120.1
C17 C18 H18 119.9
C19 C18 C17 120.2(2)
C19 C18 H18 119.9
C14 C19 H19 119.5
C18 C19 C14 120.9(2)
C18 C19 H19 119.5
C21 C20 C25 119.14(19)
N1 C20 C21 117.19(18)
N1 C20 C25 123.67(19)
C20 C21 H21 119.5
C22 C21 C20 120.92(19)
C22 C21 H21 119.5
C21 C22 H22 119.9
C21 C22 C23 120.3(2)
C23 C22 H22 119.9
C22 C23 H23 119.9
C24 C23 C22 120.3(2)
C24 C23 H23 119.9
C23 C24 H24 119.3
C23 C24 C25 121.33(19)
C25 C24 H24 119.3
C20 C25 C11 117.20(18)
C24 C25 C11 124.71(18)
C24 C25 C20 118.06(18)
C1 Fe1 C5 41.05(8)
C1 Fe1 C7 124.99(9)
C1 Fe1 C8 109.34(9)
C2 Fe1 C1 40.67(8)
C2 Fe1 C5 68.89(8)
C2 Fe1 C7 107.42(9)
C2 Fe1 C8 122.56(9)
C3 Fe1 C1 68.55(9)
C3 Fe1 C2 40.64(9)
C3 Fe1 C5 68.99(8)
C3 Fe1 C7 120.30(9)
C3 Fe1 C8 156.75(9)
C4 Fe1 C1 68.70(9)
C4 Fe1 C2 68.46(9)
C4 Fe1 C3 40.70(8)
C4 Fe1 C5 41.09(8)
C4 Fe1 C7 155.35(9)
C4 Fe1 C8 161.97(9)
C6 Fe1 C1 160.48(9)
C6 Fe1 C2 122.98(9)
C6 Fe1 C3 105.59(9)
C6 Fe1 C4 119.79(9)
C6 Fe1 C5 156.12(10)
C6 Fe1 C7 40.58(10)
C6 Fe1 C8 68.27(9)
C6 Fe1 C9 68.29(9)
C7 Fe1 C5 162.22(9)
C7 Fe1 C8 40.57(9)
C8 Fe1 C5 125.65(8)
C9 Fe1 C1 123.41(9)
C9 Fe1 C2 158.63(9)
C9 Fe1 C3 159.94(9)
C9 Fe1 C4 124.35(8)
C9 Fe1 C5 108.42(8)
C9 Fe1 C7 68.29(9)
C9 Fe1 C8 40.63(8)
C10 Fe1 C1 158.12(9)
C10 Fe1 C2 159.14(9)
C10 Fe1 C3 122.31(9)
C10 Fe1 C4 106.21(9)
C10 Fe1 C5 121.20(9)
C10 Fe1 C6 40.74(9)
C10 Fe1 C7 68.54(9)
C10 Fe1 C8 68.56(9)
C10 Fe1 C9 40.74(9)
C13 N1 C20 117.97(17)

loop_
_geom_bond_atom_site_label_1
_geom_bond_atom_site_label_2
_geom_bond_distance
C1 H1 0.9800
C1 C2 1.422(3)
C1 C5 1.438(3)
C1 Fe1 2.046(2)
C2 H2 0.9800
C2 C3 1.420(3)
C2 Fe1 2.045(2)
C3 H3 0.9800
C3 C4 1.421(3)
C3 Fe1 2.043(2)
C4 H4 0.9800
C4 C5 1.438(3)
C4 Fe1 2.043(2)
C5 C11 1.478(3)
C5 Fe1 2.0544(19)
C6 H6 0.9800
C6 C7 1.419(3)
C6 C10 1.421(3)
C6 Fe1 2.042(2)
C7 H7 0.9800
C7 C8 1.421(3)
C7 Fe1 2.049(2)
C8 H8 0.9800
C8 C9 1.421(3)
C8 Fe1 2.051(2)
C9 H9 0.9800
C9 C10 1.421(3)
C9 Fe1 2.042(2)
C10 H10 0.9800
C10 Fe1 2.041(2)
C11 C12 1.377(3)
C11 C25 1.431(3)
C12 H12 0.9300
C12 C13 1.416(3)
C13 C14 1.494(3)
C13 N1 1.329(3)
C14 C15 1.396(3)
C14 C19 1.397(3)
C15 H15 0.9300
C15 C16 1.390(3)
C16 H16 0.9300
C16 C17 1.385(3)
C17 H17 0.9300
C17 C18 1.387(3)
C18 H18 0.9300
C18 C19 1.385(3)
C19 H19 0.9300
C20 C21 1.419(3)
C20 C25 1.429(3)
C20 N1 1.366(3)
C21 H21 0.9300
C21 C22 1.364(3)
C22 H22 0.9300
C22 C23 1.410(3)
C23 H23 0.9300
C23 C24 1.369(3)
C24 H24 0.9300
C24 C25 1.418(3)

loop_
_geom_torsion_atom_site_label_1
_geom_torsion_atom_site_label_2
_geom_torsion_atom_site_label_3
_geom_torsion_atom_site_label_4
_geom_torsion
C1 C2 C3 C4 0.2(2)
C1 C2 C3 Fe1 -59.14(14)
C1 C2 Fe1 C3 119.64(17)
C1 C2 Fe1 C4 81.96(13)
C1 C2 Fe1 C5 37.71(12)
C1 C2 Fe1 C6 -165.67(13)
C1 C2 Fe1 C7 -123.85(13)
C1 C2 Fe1 C8 -81.95(14)
C1 C2 Fe1 C9 -49.0(3)
C1 C2 Fe1 C10 160.8(2)
C1 C5 C11 C12 142.1(2)
C1 C5 C11 C25 -37.2(3)
C1 C5 Fe1 C2 -37.37(12)
C1 C5 Fe1 C3 -81.06(13)
C1 C5 Fe1 C4 -118.39(17)
C1 C5 Fe1 C6 -162.1(2)
C1 C5 Fe1 C7 43.8(3)
C1 C5 Fe1 C8 78.29(14)
C1 C5 Fe1 C9 120.09(12)
C1 C5 Fe1 C10 163.04(12)
C2 C1 C5 C4 0.1(2)
C2 C1 C5 C11 -174.9(2)
C2 C1 C5 Fe1 59.14(14)
C2 C1 Fe1 C3 -37.46(12)
C2 C1 Fe1 C4 -81.32(13)
C2 C1 Fe1 C5 -119.67(17)
C2 C1 Fe1 C6 38.4(3)
C2 C1 Fe1 C7 75.29(15)
C2 C1 Fe1 C8 117.81(13)
C2 C1 Fe1 C9 160.76(12)
C2 C1 Fe1 C10 -161.7(2)
C2 C3 C4 C5 -0.1(2)
C2 C3 C4 Fe1 -59.38(15)
C2 C3 Fe1 C1 37.49(12)
C2 C3 Fe1 C4 119.34(18)
C2 C3 Fe1 C5 81.67(13)
C2 C3 Fe1 C6 -122.86(13)
C2 C3 Fe1 C7 -81.46(15)
C2 C3 Fe1 C8 -51.8(3)
C2 C3 Fe1 C9 168.0(2)
C2 C3 Fe1 C10 -163.89(12)
C3 C2 Fe1 C1 -119.64(17)
C3 C2 Fe1 C4 -37.67(12)
C3 C2 Fe1 C5 -81.93(13)
C3 C2 Fe1 C6 74.69(15)
C3 C2 Fe1 C7 116.51(13)
C3 C2 Fe1 C8 158.42(13)
C3 C2 Fe1 C9 -168.7(2)
C3 C2 Fe1 C10 41.2(3)
C3 C4 C5 C1 0.0(2)
C3 C4 C5 C11 175.35(19)
C3 C4 C5 Fe1 -59.12(14)
C3 C4 Fe1 C1 81.46(14)
C3 C4 Fe1 C2 37.62(13)
C3 C4 Fe1 C5 119.78(18)
C3 C4 Fe1 C6 -79.02(15)
C3 C4 Fe1 C7 -47.3(3)
C3 C4 Fe1 C8 168.6(3)
C3 C4 Fe1 C9 -161.84(13)
C3 C4 Fe1 C10 -121.04(14)
C4 C3 Fe1 C1 -81.85(13)
C4 C3 Fe1 C2 -119.34(18)
C4 C3 Fe1 C5 -37.67(13)
C4 C3 Fe1 C6 117.81(14)
C4 C3 Fe1 C7 159.20(13)
C4 C3 Fe1 C8 -171.1(2)
C4 C3 Fe1 C9 48.6(3)
C4 C3 Fe1 C10 76.77(15)
C4 C5 C11 C12 -32.2(3)
C4 C5 C11 C25 148.5(2)
C4 C5 Fe1 C1 118.39(17)
C4 C5 Fe1 C2 81.02(13)
C4 C5 Fe1 C3 37.32(13)
C4 C5 Fe1 C6 -43.7(3)
C4 C5 Fe1 C7 162.2(3)
C4 C5 Fe1 C8 -163.33(13)
C4 C5 Fe1 C9 -121.53(13)
C4 C5 Fe1 C10 -78.58(14)
C5 C1 C2 C3 -0.2(2)
C5 C1 C2 Fe1 -59.24(14)
C5 C1 Fe1 C2 119.67(17)
C5 C1 Fe1 C3 82.21(13)
C5 C1 Fe1 C4 38.36(12)
C5 C1 Fe1 C6 158.1(2)
C5 C1 Fe1 C7 -165.03(12)
C5 C1 Fe1 C8 -122.51(12)
C5 C1 Fe1 C9 -79.57(14)
C5 C1 Fe1 C10 -42.0(3)
C5 C4 Fe1 C1 -38.32(12)
C5 C4 Fe1 C2 -82.16(13)
C5 C4 Fe1 C3 -119.78(18)
C5 C4 Fe1 C6 161.20(13)
C5 C4 Fe1 C7 -167.1(2)
C5 C4 Fe1 C8 48.9(3)
C5 C4 Fe1 C9 78.39(15)
C5 C4 Fe1 C10 119.18(13)
C5 C11 C12 C13 -177.97(18)
C5 C11 C25 C20 179.38(18)
C5 C11 C25 C24 -2.4(3)
C6 C7 C8 C9 -0.1(2)
C6 C7 C8 Fe1 -59.17(15)
C6 C7 Fe1 C1 -162.05(13)
C6 C7 Fe1 C2 -120.70(14)
C6 C7 Fe1 C3 -78.24(16)
C6 C7 Fe1 C4 -44.5(3)
C6 C7 Fe1 C5 164.2(2)
C6 C7 Fe1 C8 119.25(19)
C6 C7 Fe1 C9 81.54(14)
C6 C7 Fe1 C10 37.57(13)
C6 C10 Fe1 C1 -169.8(2)
C6 C10 Fe1 C2 45.2(3)
C6 C10 Fe1 C3 75.70(16)
C6 C10 Fe1 C4 117.08(14)
C6 C10 Fe1 C5 159.21(13)
C6 C10 Fe1 C7 -37.43(13)
C6 C10 Fe1 C8 -81.17(14)
C6 C10 Fe1 C9 -118.66(19)
C7 C6 C10 C9 -0.2(2)
C7 C6 C10 Fe1 59.43(16)
C7 C6 Fe1 C1 49.1(3)
C7 C6 Fe1 C2 77.94(16)
C7 C6 Fe1 C3 118.65(14)
C7 C6 Fe1 C4 160.31(13)
C7 C6 Fe1 C5 -168.16(18)
C7 C6 Fe1 C8 -37.65(13)
C7 C6 Fe1 C9 -81.54(14)
C7 C6 Fe1 C10 -119.59(19)
C7 C8 C9 C10 -0.1(2)
C7 C8 C9 Fe1 -59.27(15)
C7 C8 Fe1 C1 -121.64(14)
C7 C8 Fe1 C2 -78.49(16)
C7 C8 Fe1 C3 -41.1(3)
C7 C8 Fe1 C4 157.9(3)
C7 C8 Fe1 C5 -164.60(13)
C7 C8 Fe1 C6 37.66(14)
C7 C8 Fe1 C9 119.21(19)
C7 C8 Fe1 C10 81.62(15)
C8 C7 Fe1 C1 78.69(15)
C8 C7 Fe1 C2 120.04(14)
C8 C7 Fe1 C3 162.50(13)
C8 C7 Fe1 C4 -163.77(19)
C8 C7 Fe1 C5 45.0(3)
C8 C7 Fe1 C6 -119.25(19)
C8 C7 Fe1 C9 -37.72(13)
C8 C7 Fe1 C10 -81.68(14)
C8 C9 C10 C6 0.2(2)
C8 C9 C10 Fe1 -59.46(15)
C8 C9 Fe1 C1 -80.82(15)
C8 C9 Fe1 C2 -44.7(3)
C8 C9 Fe1 C3 157.2(2)
C8 C9 Fe1 C4 -166.45(13)
C8 C9 Fe1 C5 -123.72(13)
C8 C9 Fe1 C6 81.49(14)
C8 C9 Fe1 C7 37.66(13)
C8 C9 Fe1 C10 119.54(18)
C9 C8 Fe1 C1 119.15(13)
C9 C8 Fe1 C2 162.30(12)
C9 C8 Fe1 C3 -160.3(2)
C9 C8 Fe1 C4 38.7(3)
C9 C8 Fe1 C5 76.19(15)
C9 C8 Fe1 C6 -81.55(14)
C9 C8 Fe1 C7 -119.21(19)
C9 C8 Fe1 C10 -37.59(13)
C9 C10 Fe1 C1 -51.2(3)
C9 C10 Fe1 C2 163.9(2)
C9 C10 Fe1 C3 -165.64(12)
C9 C10 Fe1 C4 -124.26(13)
C9 C10 Fe1 C5 -82.12(14)
C9 C10 Fe1 C6 118.66(19)
C9 C10 Fe1 C7 81.23(14)
C9 C10 Fe1 C8 37.49(13)
C10 C6 C7 C8 0.2(3)
C10 C6 C7 Fe1 -59.19(15)
C10 C6 Fe1 C1 168.7(2)
C10 C6 Fe1 C2 -162.47(13)
C10 C6 Fe1 C3 -121.76(14)
C10 C6 Fe1 C4 -80.11(15)
C10 C6 Fe1 C5 -48.6(3)
C10 C6 Fe1 C7 119.59(19)
C10 C6 Fe1 C8 81.94(14)
C10 C6 Fe1 C9 38.05(13)
C10 C9 Fe1 C1 159.64(13)
C10 C9 Fe1 C2 -164.2(2)
C10 C9 Fe1 C3 37.7(3)
C10 C9 Fe1 C4 74.01(15)
C10 C9 Fe1 C5 116.74(13)
C10 C9 Fe1 C6 -38.05(13)
C10 C9 Fe1 C7 -81.88(14)
C10 C9 Fe1 C8 -119.54(18)
C11 C5 Fe1 C1 -124.1(2)
C11 C5 Fe1 C2 -161.4(2)
C11 C5 Fe1 C3 154.9(2)
C11 C5 Fe1 C4 117.5(2)
C11 C5 Fe1 C6 73.9(3)
C11 C5 Fe1 C7 -80.2(3)
C11 C5 Fe1 C8 -45.8(2)
C11 C5 Fe1 C9 -4.0(2)
C11 C5 Fe1 C10 39.0(2)
C11 C12 C13 C14 177.64(19)
C11 C12 C13 N1 -1.9(3)
C12 C11 C25 C20 0.1(3)
C12 C11 C25 C24 178.30(19)
C12 C13 C14 C15 -12.4(3)
C12 C13 C14 C19 167.90(19)
C12 C13 N1 C20 0.8(3)
C13 C14 C15 C16 179.72(19)
C13 C14 C19 C18 179.8(2)
C14 C13 N1 C20 -178.77(18)
C14 C15 C16 C17 0.2(3)
C15 C14 C19 C18 0.1(3)
C15 C16 C17 C18 0.6(3)
C16 C17 C18 C19 -1.1(3)
C17 C18 C19 C14 0.7(3)
C19 C14 C15 C16 -0.6(3)
C20 C21 C22 C23 0.5(3)
C21 C20 C25 C11 178.47(18)
C21 C20 C25 C24 0.1(3)
C21 C20 N1 C13 -178.92(18)
C21 C22 C23 C24 -0.1(3)
C22 C23 C24 C25 -0.2(3)
C23 C24 C25 C11 -178.0(2)
C23 C24 C25 C20 0.2(3)
C25 C11 C12 C13 1.4(3)
C25 C20 C21 C22 -0.5(3)
C25 C20 N1 C13 0.7(3)
Fe1 C1 C2 C3 59.08(15)
Fe1 C1 C5 C4 -59.05(13)
Fe1 C1 C5 C11 125.9(2)
Fe1 C2 C3 C4 59.31(15)
Fe1 C3 C4 C5 59.27(14)
Fe1 C4 C5 C1 59.14(13)
Fe1 C4 C5 C11 -125.5(2)
Fe1 C5 C11 C12 -122.76(19)
Fe1 C5 C11 C25 57.9(3)
Fe1 C6 C7 C8 59.37(15)
Fe1 C6 C10 C9 -59.65(14)
Fe1 C7 C8 C9 59.09(15)
Fe1 C8 C9 C10 59.20(14)
Fe1 C9 C10 C6 59.64(15)
N1 C13 C14 C15 167.2(2)
N1 C13 C14 C19 -12.5(3)
N1 C20 C21 C22 179.17(19)
N1 C20 C25 C11 -1.1(3)
N1 C20 C25 C24 -179.51(19)
